data_7718575
loop_
_publ_author_name
'Sereda, Vera A.'
'Dubasova, Ekaterina V.'
'Ananyev, Ivan V.'
'Kosareva, Ekaterina K.'
'Fershtat, Leonid L.'

_publ_section_title
;
 Exploring the energetic potential of 2,5-disubstituted tetrazoles: a case
 of 2,5-bis(oxadiazolyl)tetrazoles.
;
_journal_issue 22
_journal_name_full 'Dalton transactions (Cambridge, England : 2003)'
_journal_page_first 8870
_journal_page_last 8880
_journal_paper_doi 10.1039/d5dt00685f
_journal_volume 54
_journal_year 2025
_chemical_formula_moiety 'C5 H4 N10 O2'
_chemical_formula_sum 'C5 H4 N10 O2'
_chemical_formula_weight 236.18
_space_group_crystal_system monoclinic
_space_group_IT_number 14
_space_group_name_Hall '-P 2ybc'
_space_group_name_H-M_alt 'P 1 21/c 1'
_atom_sites_solution_hydrogens difmap
_audit_creation_method SHELXL-2018/3
_audit_update_record
;
2025-03-19 deposited with the CCDC.	2025-04-29 downloaded from the CCDC.
;
_cell_angle_alpha 90
_cell_angle_beta 98.556(9)
_cell_angle_gamma 90
_cell_formula_units_Z 4
_cell_length_a 6.754(2)
_cell_length_b 9.061(3)
_cell_length_c 14.743(4)
_cell_measurement_reflns_used 97
_cell_measurement_temperature 120(2)
_cell_measurement_theta_max 25
_cell_measurement_theta_min 3
_cell_volume 892.2(5)
_computing_cell_refinement 'Bruker SAINT'
_computing_data_collection 'Bruker APEX II'
_computing_data_reduction 'Bruker SAINT'
_computing_molecular_graphics 'Bruker SHELXTL'
_computing_publication_material 'Bruker SHELXTL'
_computing_structure_refinement 'SHELXL-97 (Sheldrick, 1997)'
_computing_structure_solution 'SHELXS-97 (Sheldrick, 1997)'
_diffrn_ambient_temperature 120(2)
_diffrn_measured_fraction_theta_full 0.996
_diffrn_measured_fraction_theta_max 0.992
_diffrn_measurement_device_type 'Bruker APEX II CCD area detector''
_diffrn_measurement_method 'omega scans'
_diffrn_radiation_type MoK\a
_diffrn_radiation_wavelength 0.71073
_diffrn_reflns_av_R_equivalents 0.0689
_diffrn_reflns_av_unetI/netI 0.1427
_diffrn_reflns_Laue_measured_fraction_full 0.996
_diffrn_reflns_Laue_measured_fraction_max 0.992
_diffrn_reflns_limit_h_max 7
_diffrn_reflns_limit_h_min -8
_diffrn_reflns_limit_k_max 11
_diffrn_reflns_limit_k_min -9
_diffrn_reflns_limit_l_max 16
_diffrn_reflns_limit_l_min -19
_diffrn_reflns_number 5172
_diffrn_reflns_point_group_measured_fraction_full 0.996
_diffrn_reflns_point_group_measured_fraction_max 0.992
_diffrn_reflns_theta_full 25.242
_diffrn_reflns_theta_max 27.524
_diffrn_reflns_theta_min 2.647
_exptl_absorpt_coefficient_mu 0.144
_exptl_absorpt_correction_T_max 0.992
_exptl_absorpt_correction_T_min 0.961
_exptl_absorpt_correction_type multi-scan
_exptl_absorpt_process_details SADABS
_exptl_crystal_colour colorless
_exptl_crystal_density_diffrn 1.758
_exptl_crystal_description prism
_exptl_crystal_F_000 480
_exptl_crystal_size_max 0.211
_exptl_crystal_size_mid 0.124
_exptl_crystal_size_min 0.107
_refine_diff_density_max 0.234
_refine_diff_density_min -0.295
_refine_diff_density_rms 0.066
_refine_ls_extinction_method none
_refine_ls_goodness_of_fit_ref 0.793
_refine_ls_hydrogen_treatment refall
_refine_ls_matrix_type full
_refine_ls_number_parameters 170
_refine_ls_number_reflns 2037
_refine_ls_number_restraints 0
_refine_ls_restrained_S_all 0.793
_refine_ls_R_factor_all 0.0995
_refine_ls_R_factor_gt 0.0504
_refine_ls_shift/su_max 0.000
_refine_ls_shift/su_mean 0.000
_refine_ls_structure_factor_coef Fsqd
_refine_ls_weighting_details 'w=1/[\s^2^(Fo^2^)+(0.0833P)^2^] where P=(Fo^2^+2Fc^2^)/3'
_refine_ls_weighting_scheme calc
_refine_ls_wR_factor_gt 0.1281
_refine_ls_wR_factor_ref 0.1617
_reflns_Friedel_coverage 0.000
_reflns_number_gt 1253
_reflns_number_total 2037
_reflns_threshold_expression I>2\s(I)
_cod_data_source_file d5dt00685f2.cif
_cod_data_source_block a
_cod_depositor_comments 'Adding full bibliography for 7718575--7718576.cif.'
_cod_original_sg_symbol_H-M 'P 21/c'
_cod_database_code 7718575
_shelx_shelxl_version_number 2018/3
_shelx_space_group_comment
;
The symmetry employed for this shelxl refinement is uniquely defined
by the following loop, which should always be used as a source of
symmetry information in preference to the above space-group names.
They are only intended as comments.
;
_shelx_estimated_absorpt_t_min 0.970
_shelx_estimated_absorpt_t_max 0.985

loop_
_space_group_symop_operation_xyz
'x, y, z'
'-x, y+1/2, -z+1/2'
'-x, -y, -z'
'x, -y-1/2, z-1/2'

loop_
_atom_site_label
_atom_site_type_symbol
_atom_site_fract_x
_atom_site_fract_y
_atom_site_fract_z
_atom_site_U_iso_or_equiv
_atom_site_adp_type
_atom_site_occupancy
_atom_site_site_symmetry_order
_atom_site_calc_flag
_atom_site_refinement_flags_posn
_atom_site_refinement_flags_adp
_atom_site_refinement_flags_occupancy
_atom_site_disorder_assembly
_atom_site_disorder_group
O1 O 0.1888(3) 0.73684(18) 0.62160(12) 0.0295(5) Uani 1 1 d . . . . .
O2 O 0.4131(3) 0.00650(17) 0.26882(12) 0.0280(5) Uani 1 1 d . . . . .
N1 N 0.1050(3) 0.8448(2) 0.55844(16) 0.0268(5) Uani 1 1 d . . . . .
N2 N 0.2359(3) 0.6107(2) 0.57699(15) 0.0284(6) Uani 1 1 d . . . . .
N3 N 0.0318(4) 0.8519(3) 0.39698(17) 0.0307(6) Uani 1 1 d . . . . .
H3NB H -0.036(5) 0.940(3) 0.399(2) 0.040(8) Uiso 1 1 d . . . . .
H3NA H 0.013(5) 0.797(3) 0.346(2) 0.046(9) Uiso 1 1 d . . . . .
N4 N 0.2080(3) 0.5368(2) 0.42300(15) 0.0233(5) Uani 1 1 d . . . . .
N5 N 0.1487(3) 0.5633(2) 0.33411(15) 0.0275(6) Uani 1 1 d . . . . .
N6 N 0.1858(3) 0.4420(2) 0.29114(15) 0.0272(5) Uani 1 1 d . . . . .
N7 N 0.2828(3) 0.4005(2) 0.44085(15) 0.0234(5) Uani 1 1 d . . . . .
N8 N 0.3337(3) 0.1523(2) 0.25440(15) 0.0279(6) Uani 1 1 d . . . . .
N9 N 0.4040(3) 0.1020(2) 0.40731(15) 0.0231(5) Uani 1 1 d . . . . .
N10 N 0.5288(4) -0.1406(2) 0.39203(18) 0.0281(6) Uani 1 1 d . . . . .
H1NB H 0.568(5) -0.141(3) 0.454(3) 0.046(9) Uiso 1 1 d . . . . .
H1NA H 0.569(4) -0.213(3) 0.3526(19) 0.033(8) Uiso 1 1 d . . . . .
C1 C 0.0997(4) 0.7853(3) 0.47677(18) 0.0240(6) Uani 1 1 d . . . . .
C2 C 0.1838(4) 0.6403(3) 0.49094(18) 0.0233(6) Uani 1 1 d . . . . .
C3 C 0.2671(4) 0.3462(3) 0.35721(17) 0.0225(6) Uani 1 1 d . . . . .
C4 C 0.3341(4) 0.1977(3) 0.33816(17) 0.0219(6) Uani 1 1 d . . . . .
C5 C 0.4512(4) -0.0130(3) 0.35992(18) 0.0237(6) Uani 1 1 d . . . . .

loop_
_atom_site_aniso_label
_atom_site_aniso_U_11
_atom_site_aniso_U_22
_atom_site_aniso_U_33
_atom_site_aniso_U_23
_atom_site_aniso_U_13
_atom_site_aniso_U_12
O1 0.0380(11) 0.0262(10) 0.0236(11) -0.0005(8) 0.0021(8) 0.0051(8)
O2 0.0375(11) 0.0236(10) 0.0217(11) -0.0023(7) 0.0009(8) 0.0040(8)
N1 0.0292(12) 0.0243(12) 0.0256(13) 0.0034(9) -0.0005(9) 0.0034(9)
N2 0.0334(13) 0.0264(12) 0.0248(14) -0.0023(9) 0.0021(10) 0.0033(10)
N3 0.0358(14) 0.0255(13) 0.0280(15) 0.0007(10) -0.0041(11) 0.0069(10)
N4 0.0257(11) 0.0207(11) 0.0224(13) 0.0000(9) 0.0000(9) 0.0015(8)
N5 0.0321(12) 0.0264(12) 0.0230(14) 0.0025(9) 0.0002(10) 0.0036(9)
N6 0.0311(12) 0.0263(12) 0.0228(13) 0.0017(9) -0.0004(9) 0.0023(9)
N7 0.0256(11) 0.0187(11) 0.0254(13) 0.0031(9) 0.0020(9) 0.0035(9)
N8 0.0376(14) 0.0188(11) 0.0263(14) 0.0023(9) 0.0012(10) 0.0043(9)
N9 0.0272(11) 0.0214(11) 0.0201(12) -0.0003(8) 0.0016(9) 0.0031(9)
N10 0.0351(13) 0.0254(12) 0.0227(14) -0.0003(10) 0.0012(10) 0.0060(9)
C1 0.0193(12) 0.0229(13) 0.0284(16) 0.0027(11) -0.0010(10) 0.0004(10)
C2 0.0205(12) 0.0224(13) 0.0262(16) 0.0007(10) 0.0005(10) 0.0003(9)
C3 0.0228(13) 0.0237(13) 0.0200(15) 0.0015(10) 0.0001(10) -0.0018(9)
C4 0.0236(13) 0.0232(12) 0.0182(15) 0.0004(10) 0.0003(10) -0.0026(10)
C5 0.0229(13) 0.0264(13) 0.0213(15) -0.0009(10) 0.0015(10) 0.0001(10)

loop_
_atom_type_symbol
_atom_type_description
_atom_type_scat_dispersion_real
_atom_type_scat_dispersion_imag
_atom_type_scat_source
C C 0.0033 0.0016 'International Tables Vol C Tables 4.2.6.8 and 6.1.1.4'
H H 0.0000 0.0000 'International Tables Vol C Tables 4.2.6.8 and 6.1.1.4'
N N 0.0061 0.0033 'International Tables Vol C Tables 4.2.6.8 and 6.1.1.4'
O O 0.0106 0.0060 'International Tables Vol C Tables 4.2.6.8 and 6.1.1.4'

loop_
_geom_angle_atom_site_label_1
_geom_angle_atom_site_label_2
_geom_angle_atom_site_label_3
_geom_angle
_geom_angle_site_symmetry_1
_geom_angle_site_symmetry_3
_geom_angle_publ_flag
N2 O1 N1 111.01(18) . . ?
C5 O2 N8 106.41(18) . . ?
C1 N1 O1 105.88(19) . . ?
C2 N2 O1 104.33(19) . . ?
C1 N3 H3NB 117.6(19) . . ?
C1 N3 H3NA 118.4(19) . . ?
H3NB N3 H3NA 120(3) . . ?
N5 N4 N7 114.0(2) . . ?
N5 N4 C2 122.2(2) . . ?
N7 N4 C2 123.8(2) . . ?
N6 N5 N4 105.84(19) . . ?
N5 N6 C3 106.0(2) . . ?
C3 N7 N4 100.60(19) . . ?
C4 N8 O2 101.73(19) . . ?
C5 N9 C4 100.9(2) . . ?
C5 N10 H1NB 113.6(19) . . ?
C5 N10 H1NA 121.2(16) . . ?
H1NB N10 H1NA 123(2) . . ?
N1 C1 N3 125.3(2) . . ?
N1 C1 C2 106.6(2) . . ?
N3 C1 C2 128.0(3) . . ?
N2 C2 N4 121.3(2) . . ?
N2 C2 C1 112.2(2) . . ?
N4 C2 C1 126.6(2) . . ?
N7 C3 N6 113.6(2) . . ?
N7 C3 C4 122.7(2) . . ?
N6 C3 C4 123.7(2) . . ?
N8 C4 N9 117.3(2) . . ?
N8 C4 C3 121.1(2) . . ?
N9 C4 C3 121.6(2) . . ?
N9 C5 N10 127.8(3) . . ?
N9 C5 O2 113.6(2) . . ?
N10 C5 O2 118.6(2) . . ?

loop_
_geom_bond_atom_site_label_1
_geom_bond_atom_site_label_2
_geom_bond_distance
_geom_bond_site_symmetry_2
_geom_bond_publ_flag
O1 N2 1.379(3) . ?
O1 N1 1.410(3) . ?
O2 C5 1.341(3) . ?
O2 N8 1.430(2) . ?
N1 C1 1.315(3) . ?
N2 C2 1.293(3) . ?
N3 C1 1.340(3) . ?
N3 H3NB 0.93(3) . ?
N3 H3NA 0.89(3) . ?
N4 N5 1.334(3) . ?
N4 N7 1.345(3) . ?
N4 C2 1.400(3) . ?
N5 N6 1.311(3) . ?
N6 C3 1.358(3) . ?
N7 C3 1.317(3) . ?
N8 C4 1.301(3) . ?
N9 C5 1.320(3) . ?
N9 C4 1.368(3) . ?
N10 C5 1.327(3) . ?
N10 H1NB 0.92(4) . ?
N10 H1NA 0.94(3) . ?
C1 C2 1.434(3) . ?
C3 C4 1.460(3) . ?

loop_
_geom_torsion_atom_site_label_1
_geom_torsion_atom_site_label_2
_geom_torsion_atom_site_label_3
_geom_torsion_atom_site_label_4
_geom_torsion
_geom_torsion_site_symmetry_1
_geom_torsion_site_symmetry_2
_geom_torsion_site_symmetry_3
_geom_torsion_site_symmetry_4
_geom_torsion_publ_flag
N2 O1 N1 C1 0.4(3) . . . . ?
N1 O1 N2 C2 0.1(3) . . . . ?
N7 N4 N5 N6 -0.4(3) . . . . ?
C2 N4 N5 N6 -177.3(2) . . . . ?
N4 N5 N6 C3 0.0(3) . . . . ?
N5 N4 N7 C3 0.6(3) . . . . ?
C2 N4 N7 C3 177.4(2) . . . . ?
C5 O2 N8 C4 -0.6(2) . . . . ?
O1 N1 C1 N3 -179.4(2) . . . . ?
O1 N1 C1 C2 -0.7(3) . . . . ?
O1 N2 C2 N4 -179.7(2) . . . . ?
O1 N2 C2 C1 -0.6(3) . . . . ?
N5 N4 C2 N2 177.6(2) . . . . ?
N7 N4 C2 N2 1.0(4) . . . . ?
N5 N4 C2 C1 -1.4(4) . . . . ?
N7 N4 C2 C1 -178.0(2) . . . . ?
N1 C1 C2 N2 0.9(3) . . . . ?
N3 C1 C2 N2 179.5(3) . . . . ?
N1 C1 C2 N4 179.9(2) . . . . ?
N3 C1 C2 N4 -1.5(4) . . . . ?
N4 N7 C3 N6 -0.6(3) . . . . ?
N4 N7 C3 C4 178.6(2) . . . . ?
N5 N6 C3 N7 0.4(3) . . . . ?
N5 N6 C3 C4 -178.8(2) . . . . ?
O2 N8 C4 N9 0.2(3) . . . . ?
O2 N8 C4 C3 178.8(2) . . . . ?
C5 N9 C4 N8 0.2(3) . . . . ?
C5 N9 C4 C3 -178.3(2) . . . . ?
N7 C3 C4 N8 -173.6(2) . . . . ?
N6 C3 C4 N8 5.5(4) . . . . ?
N7 C3 C4 N9 4.9(4) . . . . ?
N6 C3 C4 N9 -176.0(2) . . . . ?
C4 N9 C5 N10 179.5(3) . . . . ?
C4 N9 C5 O2 -0.6(3) . . . . ?
N8 O2 C5 N9 0.8(3) . . . . ?
N8 O2 C5 N10 -179.3(2) . . . . ?
